data_7212221
loop_
_publ_author_name
'Jin, Juan'
'Jia, Ming-Jun'
'Peng, Yu'
'Hou, Qin'
'Yu, Jie-Hui'
'Xu, Ji-Qing'

_publ_section_title
;
 4-Carboxylphthalhydrazidate-bridged layered Pb(ii) coordination polymers
;
_journal_issue 6
_journal_name_full CrystEngComm
_journal_page_first 1850
_journal_paper_doi 10.1039/b922767a
_journal_volume 12
_journal_year 2010
_chemical_formula_sum 'C27 H24 N6 O19 Pb4'
_chemical_formula_weight 1565.28
_chemical_name_systematic
;
?
;
_space_group_IT_number 2
_symmetry_cell_setting triclinic
_symmetry_space_group_name_Hall '-P 1'
_symmetry_space_group_name_H-M 'P -1'
_atom_sites_solution_hydrogens geom
_atom_sites_solution_primary direct
_atom_sites_solution_secondary difmap
_audit_creation_method SHELXL-97
_cell_angle_alpha 85.91(3)
_cell_angle_beta 80.52(3)
_cell_angle_gamma 89.68(3)
_cell_formula_units_Z 2
_cell_length_a 10.594(2)
_cell_length_b 10.716(2)
_cell_length_c 14.990(3)
_cell_measurement_temperature 293(2)
_cell_volume 1674.2(6)
_computing_cell_refinement PROCESS-AUTO
_computing_data_collection PROCESS-AUTO
_computing_data_reduction PROCESS-AUTO
_computing_structure_refinement 'SHELXL-97 (Sheldrick, 1997)'
_computing_structure_solution 'SHELXS-97 (Sheldrick, 1990)'
_diffrn_ambient_temperature 293(2)
_diffrn_detector_area_resol_mean 10.0
_diffrn_measured_fraction_theta_full 0.989
_diffrn_measured_fraction_theta_max 0.989
_diffrn_measurement_device_type 'Rigaku RAXIS-RAPID'
_diffrn_measurement_method w
_diffrn_radiation_monochromator graphite
_diffrn_radiation_source 'fine-focus sealed tube'
_diffrn_radiation_type MoK\a
_diffrn_radiation_wavelength 0.71073
_diffrn_reflns_av_R_equivalents 0.0439
_diffrn_reflns_av_sigmaI/netI 0.0574
_diffrn_reflns_limit_h_max 13
_diffrn_reflns_limit_h_min -13
_diffrn_reflns_limit_k_max 12
_diffrn_reflns_limit_k_min -13
_diffrn_reflns_limit_l_max 19
_diffrn_reflns_limit_l_min -19
_diffrn_reflns_number 16597
_diffrn_reflns_theta_full 27.48
_diffrn_reflns_theta_max 27.48
_diffrn_reflns_theta_min 3.11
_diffrn_standards_decay_% 0
_diffrn_standards_interval_count 0
_diffrn_standards_number 0
_exptl_absorpt_coefficient_mu 20.149
_exptl_absorpt_correction_T_max 0.5
_exptl_absorpt_correction_T_min 0.1225
_exptl_absorpt_correction_type empirical
_exptl_absorpt_process_details
;Higashi, T.(1995).Program for Absorption Correction.
Rigaku Corporation, Tokyo,Japan.
;
_exptl_crystal_colour yellow
_exptl_crystal_density_diffrn 3.105
_exptl_crystal_density_method 'not measured'
_exptl_crystal_description block
_exptl_crystal_F_000 1416
_exptl_crystal_size_max 0.5123
_exptl_crystal_size_mid 0.4265
_exptl_crystal_size_min 0.0892
_refine_diff_density_max 2.616
_refine_diff_density_min -3.948
_refine_diff_density_rms 0.434
_refine_ls_extinction_method none
_refine_ls_goodness_of_fit_ref 1.113
_refine_ls_hydrogen_treatment constr
_refine_ls_matrix_type full
_refine_ls_number_parameters 505
_refine_ls_number_reflns 7579
_refine_ls_number_restraints 0
_refine_ls_restrained_S_all 1.113
_refine_ls_R_factor_all 0.0457
_refine_ls_R_factor_gt 0.0384
_refine_ls_shift/su_max 0.002
_refine_ls_shift/su_mean 0.000
_refine_ls_structure_factor_coef Fsqd
_refine_ls_weighting_details 'calc w=1/[\s^2^(Fo^2^)+(0.0624P)^2^+0.5669P] where P=(Fo^2^+2Fc^2^)/3'
_refine_ls_weighting_scheme calc
_refine_ls_wR_factor_gt 0.1060
_refine_ls_wR_factor_ref 0.1105
_reflns_number_gt 6602
_reflns_number_total 7579
_reflns_threshold_expression >2sigma(I)
_cod_data_source_file b922767a.txt
_cod_data_source_block 2
_cod_original_cell_volume 1674.1(6)
_cod_original_sg_symbol_H-M P-1
_cod_database_code 7212221

loop_
_symmetry_equiv_pos_as_xyz
'x, y, z'
'-x, -y, -z'

loop_
_atom_site_label
_atom_site_type_symbol
_atom_site_fract_x
_atom_site_fract_y
_atom_site_fract_z
_atom_site_U_iso_or_equiv
_atom_site_adp_type
_atom_site_occupancy
_atom_site_symmetry_multiplicity
_atom_site_calc_flag
_atom_site_refinement_flags
Pb1 Pb -0.92857(3) 0.64673(3) 0.269490(18) 0.01779(9) Uani 1 1 d .
Pb2 Pb -1.00076(3) 0.98859(3) 0.36943(2) 0.02039(10) Uani 1 1 d .
Pb3 Pb -0.91982(3) 1.34010(3) 0.446725(18) 0.01667(9) Uani 1 1 d .
Pb4 Pb -0.98274(3) 1.26542(3) 0.16719(2) 0.02531(10) Uani 1 1 d .
N1 N -0.6528(7) 0.5772(6) 0.1615(4) 0.0198(14) Uani 1 1 d .
N2 N -0.5381(7) 0.5962(7) 0.1027(4) 0.0246(16) Uani 1 1 d .
H2A H -0.5444 0.6238 0.0483 0.029 Uiso 1 1 calc R
N3 N -0.7158(7) 0.9084(7) 0.1661(5) 0.0238(16) Uani 1 1 d .
N4 N -0.5977(7) 0.9375(7) 0.1096(4) 0.0250(16) Uani 1 1 d .
H4A H -0.6023 0.9744 0.0574 0.030 Uiso 1 1 calc R
N5 N -0.7483(7) 1.2462(7) 0.1643(5) 0.0239(16) Uani 1 1 d .
N6 N -0.6373(6) 1.2720(7) 0.1047(5) 0.0259(17) Uani 1 1 d .
H6A H -0.6448 1.3035 0.0515 0.031 Uiso 1 1 calc R
O1 O -0.7508(5) 0.5176(6) 0.3026(4) 0.0265(14) Uani 1 1 d .
O2 O -0.3252(6) 0.6054(6) 0.0602(4) 0.0299(15) Uani 1 1 d .
O3 O -0.0559(6) 0.4292(5) 0.2882(4) 0.0245(13) Uani 1 1 d .
O4 O -0.1549(6) 0.3679(6) 0.4271(4) 0.0268(13) Uani 1 1 d .
O5 O -0.8144(5) 0.8264(5) 0.3020(4) 0.0249(13) Uani 1 1 d .
O6 O -0.3847(6) 0.9427(6) 0.0679(4) 0.0336(16) Uani 1 1 d .
O7 O -0.1245(6) 0.7957(6) 0.3136(4) 0.0286(14) Uani 1 1 d .
O8 O -0.2323(7) 0.7110(8) 0.4445(5) 0.0440(19) Uani 1 1 d .
O9 O -0.8533(6) 1.1835(6) 0.3000(4) 0.0262(14) Uani 1 1 d .
O10 O -0.4239(6) 1.2831(6) 0.0624(4) 0.0305(15) Uani 1 1 d .
O11 O -0.1539(6) 1.1390(6) 0.2922(4) 0.0325(16) Uani 1 1 d .
O12 O -0.2429(6) 1.0367(6) 0.4202(4) 0.0300(14) Uani 1 1 d .
OH1 O -1.0161(6) 1.1401(5) 0.4874(3) 0.0201(12) Uani 1 1 d .
OH2 O -0.9528(5) 0.6042(5) 0.4189(3) 0.0209(12) Uani 1 1 d .
OW1 O -0.8970(9) 1.2469(12) -0.0132(6) 0.092(4) Uani 1 1 d .
OW2 O -0.9492(8) 1.0274(7) 0.1573(5) 0.051(2) Uani 1 1 d .
OW3 O 0.8573(10) -0.0030(13) 0.0606(6) 0.099(4) Uani 1 1 d .
OW4 O 0.8358(10) 0.2704(16) 0.0387(8) 0.138(6) Uani 1 1 d .
OW5 O -0.8716(9) 1.4916(7) 0.0874(5) 0.056(2) Uani 1 1 d .
C1 C -0.5218(8) 0.5042(7) 0.2728(5) 0.0154(15) Uani 1 1 d .
C2 C -0.4102(7) 0.5250(7) 0.2111(5) 0.0140(15) Uani 1 1 d .
C3 C -0.2910(8) 0.4971(7) 0.2351(5) 0.0193(17) Uani 1 1 d .
H3B H -0.2166 0.5114 0.1931 0.023 Uiso 1 1 calc R
C4 C -0.2845(8) 0.4481(7) 0.3217(5) 0.0160(16) Uani 1 1 d .
C5 C -0.3949(8) 0.4299(7) 0.3844(5) 0.0206(17) Uani 1 1 d .
H5A H -0.3888 0.4003 0.4434 0.025 Uiso 1 1 calc R
C6 C -0.5142(8) 0.4546(7) 0.3618(5) 0.0211(17) Uani 1 1 d .
H6B H -0.5879 0.4389 0.4041 0.025 Uiso 1 1 calc R
C7 C -0.6460(7) 0.5342(7) 0.2450(5) 0.0161(15) Uani 1 1 d .
C8 C -0.4190(8) 0.5775(7) 0.1192(5) 0.0180(16) Uani 1 1 d .
C9 C -0.1568(8) 0.4127(7) 0.3497(5) 0.0194(17) Uani 1 1 d .
C10 C -0.5860(8) 0.8352(7) 0.2789(5) 0.0177(16) Uani 1 1 d .
C11 C -0.4724(8) 0.8602(7) 0.2184(5) 0.0174(16) Uani 1 1 d .
C12 C -0.3565(8) 0.8377(7) 0.2471(5) 0.0191(16) Uani 1 1 d .
H12A H -0.2809 0.8568 0.2074 0.023 Uiso 1 1 calc R
C13 C -0.3508(8) 0.7875(7) 0.3336(5) 0.0164(15) Uani 1 1 d .
C14 C -0.4657(8) 0.7642(8) 0.3939(5) 0.0214(17) Uani 1 1 d .
H14A H -0.4629 0.7331 0.4531 0.026 Uiso 1 1 calc R
C15 C -0.5833(8) 0.7864(7) 0.3669(5) 0.0207(17) Uani 1 1 d .
H15B H -0.6589 0.7691 0.4070 0.025 Uiso 1 1 calc R
C16 C -0.7074(8) 0.8585(7) 0.2471(6) 0.0209(17) Uani 1 1 d .
C17 C -0.4798(8) 0.9148(7) 0.1272(5) 0.0211(17) Uani 1 1 d .
C18 C -0.2258(8) 0.7618(8) 0.3672(5) 0.0234(18) Uani 1 1 d .
C19 C -0.6230(8) 1.1753(7) 0.2763(5) 0.0165(16) Uani 1 1 d .
C20 C -0.5110(7) 1.2003(7) 0.2131(5) 0.0140(15) Uani 1 1 d .
C21 C -0.3890(8) 1.1793(7) 0.2378(5) 0.0189(17) Uani 1 1 d .
H21A H -0.3152 1.2002 0.1966 0.023 Uiso 1 1 calc R
C22 C -0.3807(8) 1.1274(7) 0.3239(5) 0.0208(17) Uani 1 1 d .
C23 C -0.4918(8) 1.1040(8) 0.3859(5) 0.0229(18) Uani 1 1 d .
H23A H -0.4851 1.0713 0.4441 0.027 Uiso 1 1 calc R
C24 C -0.6113(8) 1.1272(7) 0.3646(5) 0.0206(17) Uani 1 1 d .
H24A H -0.6839 1.1113 0.4080 0.025 Uiso 1 1 calc R
C25 C -0.7437(8) 1.2010(7) 0.2481(5) 0.0198(17) Uani 1 1 d .
C26 C -0.5196(8) 1.2530(7) 0.1216(5) 0.0202(17) Uani 1 1 d .
C27 C -0.2500(8) 1.1011(7) 0.3478(5) 0.0204(17) Uani 1 1 d .

loop_
_atom_site_aniso_label
_atom_site_aniso_U_11
_atom_site_aniso_U_22
_atom_site_aniso_U_33
_atom_site_aniso_U_23
_atom_site_aniso_U_13
_atom_site_aniso_U_12
Pb1 0.01068(16) 0.02583(16) 0.01617(15) 0.00363(11) -0.00240(11) -0.00058(13)
Pb2 0.01302(17) 0.02558(16) 0.02229(16) 0.00236(12) -0.00376(12) -0.00135(13)
Pb3 0.01153(16) 0.02283(16) 0.01500(14) 0.00288(11) -0.00217(11) 0.00216(12)
Pb4 0.01511(17) 0.03479(19) 0.02691(17) 0.00003(13) -0.00721(13) 0.00569(14)
N1 0.013(4) 0.028(3) 0.018(3) 0.003(3) -0.003(3) 0.000(3)
N2 0.013(4) 0.042(4) 0.018(3) 0.014(3) -0.003(3) 0.002(3)
N3 0.009(3) 0.033(4) 0.028(4) 0.004(3) -0.003(3) 0.002(3)
N4 0.008(3) 0.047(4) 0.020(3) 0.008(3) -0.006(3) 0.005(3)
N5 0.008(3) 0.037(4) 0.026(3) 0.003(3) -0.001(3) -0.001(3)
N6 0.006(3) 0.049(4) 0.022(3) 0.011(3) -0.006(3) -0.003(3)
O1 0.003(3) 0.046(4) 0.028(3) 0.007(3) 0.002(2) 0.005(3)
O2 0.017(3) 0.051(4) 0.020(3) 0.015(3) -0.005(2) 0.001(3)
O3 0.014(3) 0.034(3) 0.027(3) -0.005(2) -0.005(2) -0.003(3)
O4 0.019(3) 0.041(3) 0.021(3) 0.006(3) -0.010(2) 0.006(3)
O5 0.006(3) 0.032(3) 0.035(3) -0.002(3) -0.002(2) 0.005(3)
O6 0.018(3) 0.059(4) 0.021(3) 0.010(3) -0.003(3) 0.005(3)
O7 0.012(3) 0.040(3) 0.035(3) 0.004(3) -0.010(3) 0.004(3)
O8 0.017(4) 0.077(5) 0.037(4) 0.022(4) -0.016(3) 0.001(4)
O9 0.008(3) 0.039(3) 0.027(3) 0.002(3) 0.008(2) -0.006(3)
O10 0.009(3) 0.059(4) 0.020(3) 0.009(3) 0.003(2) 0.005(3)
O11 0.013(3) 0.053(4) 0.028(3) 0.023(3) -0.006(3) -0.007(3)
O12 0.015(3) 0.046(4) 0.029(3) 0.014(3) -0.012(3) 0.004(3)
OH1 0.021(3) 0.019(3) 0.019(3) 0.006(2) -0.002(2) -0.001(2)
OH2 0.014(3) 0.028(3) 0.018(3) 0.003(2) 0.001(2) 0.006(2)
OW1 0.040(6) 0.168(11) 0.068(6) -0.026(7) -0.001(5) -0.038(7)
OW2 0.047(5) 0.044(4) 0.065(5) 0.000(4) -0.025(4) 0.007(4)
OW3 0.042(6) 0.201(13) 0.057(6) -0.001(7) -0.016(5) -0.029(7)
OW4 0.035(6) 0.281(18) 0.089(8) 0.073(10) -0.019(6) -0.004(9)
OW5 0.056(6) 0.055(5) 0.059(5) -0.004(4) -0.013(4) -0.002(4)
C1 0.010(4) 0.021(4) 0.015(3) 0.002(3) -0.003(3) 0.000(3)
C2 0.007(4) 0.020(3) 0.016(3) -0.001(3) -0.005(3) 0.003(3)
C3 0.009(4) 0.029(4) 0.019(4) 0.001(3) -0.002(3) -0.007(3)
C4 0.016(4) 0.020(4) 0.014(3) 0.003(3) -0.008(3) -0.005(3)
C5 0.018(4) 0.025(4) 0.019(4) 0.009(3) -0.009(3) 0.000(4)
C6 0.014(4) 0.028(4) 0.020(4) 0.003(3) 0.000(3) -0.001(4)
C7 0.004(4) 0.021(4) 0.022(4) 0.002(3) -0.001(3) 0.004(3)
C8 0.012(4) 0.025(4) 0.016(3) 0.004(3) -0.002(3) 0.000(3)
C9 0.017(4) 0.020(4) 0.021(4) 0.007(3) -0.009(3) -0.006(3)
C10 0.011(4) 0.017(4) 0.026(4) 0.004(3) -0.008(3) 0.001(3)
C11 0.009(4) 0.023(4) 0.019(4) 0.000(3) -0.002(3) 0.002(3)
C12 0.009(4) 0.022(4) 0.026(4) -0.001(3) 0.001(3) 0.001(3)
C13 0.013(4) 0.017(3) 0.021(4) -0.002(3) -0.008(3) 0.002(3)
C14 0.016(4) 0.028(4) 0.021(4) 0.004(3) -0.005(3) 0.001(4)
C15 0.012(4) 0.028(4) 0.020(4) 0.002(3) 0.001(3) 0.003(4)
C16 0.010(4) 0.019(4) 0.033(4) 0.003(3) -0.004(3) 0.001(3)
C17 0.012(4) 0.022(4) 0.028(4) 0.007(3) -0.002(3) -0.002(3)
C18 0.018(5) 0.031(4) 0.022(4) 0.001(3) -0.006(3) 0.009(4)
C19 0.013(4) 0.016(3) 0.018(4) 0.002(3) 0.003(3) 0.000(3)
C20 0.008(4) 0.023(4) 0.011(3) -0.001(3) -0.001(3) 0.003(3)
C21 0.017(4) 0.021(4) 0.017(4) 0.006(3) -0.002(3) -0.006(3)
C22 0.021(5) 0.024(4) 0.018(4) 0.000(3) -0.005(3) -0.001(4)
C23 0.023(5) 0.026(4) 0.019(4) 0.007(3) -0.003(3) -0.005(4)
C24 0.017(4) 0.022(4) 0.020(4) 0.004(3) 0.003(3) 0.000(4)
C25 0.010(4) 0.024(4) 0.025(4) -0.001(3) -0.002(3) 0.000(3)
C26 0.016(4) 0.026(4) 0.017(4) 0.008(3) -0.002(3) 0.007(3)
C27 0.016(4) 0.023(4) 0.023(4) 0.003(3) -0.009(3) -0.003(4)

loop_
_atom_type_symbol
_atom_type_description
_atom_type_scat_dispersion_real
_atom_type_scat_dispersion_imag
_atom_type_scat_source
C C 0.0033 0.0016 'International Tables Vol C Tables 4.2.6.8 and 6.1.1.4'
H H 0.0000 0.0000 'International Tables Vol C Tables 4.2.6.8 and 6.1.1.4'
N N 0.0061 0.0033 'International Tables Vol C Tables 4.2.6.8 and 6.1.1.4'
O O 0.0106 0.0060 'International Tables Vol C Tables 4.2.6.8 and 6.1.1.4'
Pb Pb -3.3944 10.1111 'International Tables Vol C Tables 4.2.6.8 and 6.1.1.4'

loop_
_geom_angle_atom_site_label_1
_geom_angle_atom_site_label_2
_geom_angle_atom_site_label_3
_geom_angle
_geom_angle_site_symmetry_1
_geom_angle_site_symmetry_3
OH2 Pb1 O5 83.4(2) . .
OH2 Pb1 O1 71.7(2) . .
O5 Pb1 O1 88.7(2) . .
OH2 Pb1 O7 82.9(2) . 1_455
O5 Pb1 O7 81.04(19) . 1_455
O1 Pb1 O7 153.56(19) . 1_455
OH2 Pb1 O3 78.84(19) . 1_455
O5 Pb1 O3 162.15(19) . 1_455
O1 Pb1 O3 84.0(2) . 1_455
O7 Pb1 O3 98.51(18) 1_455 1_455
OH1 Pb2 OH1 74.98(19) . 2_376
OH1 Pb2 O12 72.3(2) . 1_455
OH1 Pb2 O12 93.46(18) 2_376 1_455
OH1 Pb2 O11 86.1(2) . 1_455
OH1 Pb2 O11 142.87(18) 2_376 1_455
O12 Pb2 O11 49.94(17) 1_455 1_455
OH1 Pb2 O9 72.87(17) . .
OH1 Pb2 O9 125.96(19) 2_376 .
O12 Pb2 O9 115.91(19) 1_455 .
O11 Pb2 O9 75.74(19) 1_455 .
OH1 Pb2 O7 143.15(18) . 1_455
OH1 Pb2 O7 89.10(18) 2_376 1_455
O12 Pb2 O7 75.8(2) 1_455 1_455
O11 Pb2 O7 87.4(2) 1_455 1_455
O9 Pb2 O7 139.65(18) . 1_455
OH1 Pb2 O5 133.38(19) . .
OH1 Pb2 O5 81.06(18) 2_376 .
O12 Pb2 O5 149.41(19) 1_455 .
O11 Pb2 O5 132.74(19) 1_455 .
O9 Pb2 O5 90.84(18) . .
O7 Pb2 O5 74.01(18) 1_455 .
OH2 Pb3 OH1 84.01(19) 2_376 .
OH2 Pb3 O8 80.6(2) 2_376 2_476
OH1 Pb3 O8 88.8(2) . 2_476
OH2 Pb3 O4 68.5(2) 2_376 1_465
OH1 Pb3 O4 74.7(2) . 1_465
O8 Pb3 O4 146.1(2) 2_476 1_465
N5 Pb4 OW2 78.1(3) . .
N5 Pb4 O3 104.4(2) . 1_465
OW2 Pb4 O3 140.2(2) . 1_465
N5 Pb4 O11 122.4(2) . 1_455
OW2 Pb4 O11 69.9(2) . 1_455
O3 Pb4 O11 76.1(2) 1_465 1_455
N5 Pb4 O9 50.41(19) . .
OW2 Pb4 O9 72.1(2) . .
O3 Pb4 O9 79.31(19) 1_465 .
O11 Pb4 O9 74.31(17) 1_455 .
N5 Pb4 OW1 78.6(3) . .
OW2 Pb4 OW1 77.5(3) . .
O3 Pb4 OW1 142.4(3) 1_465 .
O11 Pb4 OW1 134.6(3) 1_455 .
O9 Pb4 OW1 124.3(3) . .
C7 N1 N2 117.0(7) . .
C8 N2 N1 128.7(7) . .
C16 N3 N4 115.4(7) . .
C17 N4 N3 128.1(7) . .
C25 N5 N6 120.1(7) . .
C25 N5 Pb4 101.5(5) . .
N6 N5 Pb4 138.3(5) . .
C26 N6 N5 126.1(7) . .
C7 O1 Pb1 114.9(5) . .
C9 O3 Pb4 122.5(5) . 1_645
C9 O3 Pb1 119.7(5) . 1_655
Pb4 O3 Pb1 117.4(2) 1_645 1_655
C9 O4 Pb3 107.9(5) . 1_645
C16 O5 Pb1 117.7(5) . .
C16 O5 Pb2 125.3(5) . .
Pb1 O5 Pb2 104.9(2) . .
C18 O7 Pb1 123.7(5) . 1_655
C18 O7 Pb2 113.7(5) . 1_655
Pb1 O7 Pb2 99.4(2) 1_655 1_655
C18 O8 Pb3 136.7(6) . 2_476
C25 O9 Pb2 136.6(5) . .
C25 O9 Pb4 92.5(5) . .
Pb2 O9 Pb4 99.0(2) . .
C27 O11 Pb2 92.2(5) . 1_655
C27 O11 Pb4 166.8(6) . 1_655
Pb2 O11 Pb4 100.2(2) 1_655 1_655
C27 O12 Pb2 92.8(5) . 1_655
Pb3 OH1 Pb2 118.0(2) . .
Pb3 OH1 Pb2 124.5(2) . 2_376
Pb2 OH1 Pb2 105.02(19) . 2_376
Pb1 OH2 Pb3 140.6(3) . 2_376
C2 C1 C6 119.3(7) . .
C2 C1 C7 119.6(7) . .
C6 C1 C7 121.1(7) . .
C1 C2 C3 121.0(7) . .
C1 C2 C8 118.9(7) . .
C3 C2 C8 120.1(7) . .
C4 C3 C2 119.3(7) . .
C3 C4 C5 120.1(8) . .
C3 C4 C9 120.9(7) . .
C5 C4 C9 119.0(7) . .
C4 C5 C6 121.6(7) . .
C5 C6 C1 118.6(7) . .
O1 C7 N1 118.9(7) . .
O1 C7 C1 120.2(7) . .
N1 C7 C1 120.9(7) . .
O2 C8 N2 121.0(7) . .
O2 C8 C2 124.1(8) . .
N2 C8 C2 114.9(7) . .
O4 C9 O3 124.0(8) . .
O4 C9 C4 119.1(7) . .
O3 C9 C4 116.9(7) . .
C15 C10 C11 120.7(8) . .
C15 C10 C16 120.7(7) . .
C11 C10 C16 118.6(7) . .
C12 C11 C10 119.4(7) . .
C12 C11 C17 121.8(7) . .
C10 C11 C17 118.7(7) . .
C13 C12 C11 121.2(7) . .
C12 C13 C14 118.7(8) . .
C12 C13 C18 122.6(7) . .
C14 C13 C18 118.7(7) . .
C15 C14 C13 121.3(7) . .
C14 C15 C10 118.7(7) . .
N3 C16 O5 118.0(8) . .
N3 C16 C10 123.3(7) . .
O5 C16 C10 118.7(7) . .
O6 C17 N4 120.0(8) . .
O6 C17 C11 124.3(8) . .
N4 C17 C11 115.7(7) . .
O8 C18 O7 126.4(9) . .
O8 C18 C13 116.9(8) . .
O7 C18 C13 116.7(7) . .
C20 C19 C24 118.6(8) . .
C20 C19 C25 118.3(7) . .
C24 C19 C25 123.1(7) . .
C19 C20 C21 120.8(7) . .
C19 C20 C26 120.0(7) . .
C21 C20 C26 119.1(6) . .
C22 C21 C20 119.2(7) . .
C21 C22 C23 119.4(8) . .
C21 C22 C27 118.5(7) . .
C23 C22 C27 122.0(7) . .
C24 C23 C22 122.5(8) . .
C23 C24 C19 119.4(7) . .
O9 C25 N5 115.5(8) . .
O9 C25 C19 124.3(7) . .
N5 C25 C19 120.2(7) . .
O10 C26 N6 120.8(7) . .
O10 C26 C20 123.9(8) . .
N6 C26 C20 115.2(7) . .
O11 C27 O12 123.5(8) . .
O11 C27 C22 118.2(7) . .
O12 C27 C22 118.2(7) . .

loop_
_geom_bond_atom_site_label_1
_geom_bond_atom_site_label_2
_geom_bond_distance
_geom_bond_site_symmetry_2
Pb1 OH2 2.226(5) .
Pb1 O5 2.400(6) .
Pb1 O1 2.426(6) .
Pb1 O7 2.637(6) 1_455
Pb1 O3 2.673(6) 1_455
Pb2 OH1 2.470(5) .
Pb2 OH1 2.498(5) 2_376
Pb2 O12 2.612(6) 1_455
Pb2 O11 2.626(6) 1_455
Pb2 O9 2.660(5) .
Pb2 O7 2.707(6) 1_455
Pb2 O5 2.738(6) .
Pb3 OH2 2.346(5) 2_376
Pb3 OH1 2.374(5) .
Pb3 O8 2.507(7) 2_476
Pb3 O4 2.569(6) 1_465
Pb4 N5 2.484(7) .
Pb4 OW2 2.584(7) .
Pb4 O3 2.635(6) 1_465
Pb4 O11 2.680(5) 1_455
Pb4 O9 2.693(7) .
Pb4 OW1 2.728(9) .
N1 C7 1.316(10) .
N1 N2 1.385(9) .
N2 C8 1.336(11) .
N3 C16 1.307(10) .
N3 N4 1.414(9) .
N4 C17 1.335(11) .
N5 C25 1.322(10) .
N5 N6 1.371(9) .
N6 C26 1.325(11) .
O1 C7 1.294(9) .
O2 C8 1.239(9) .
O3 C9 1.296(10) .
O3 Pb4 2.635(6) 1_645
O3 Pb1 2.673(5) 1_655
O4 C9 1.228(9) .
O4 Pb3 2.569(6) 1_645
O5 C16 1.318(9) .
O6 C17 1.251(9) .
O7 C18 1.269(10) .
O7 Pb1 2.637(6) 1_655
O7 Pb2 2.707(6) 1_655
O8 C18 1.236(10) .
O8 Pb3 2.507(7) 2_476
O9 C25 1.293(9) .
O10 C26 1.259(9) .
O11 C27 1.254(9) .
O11 Pb2 2.626(6) 1_655
O11 Pb4 2.680(5) 1_655
O12 C27 1.256(9) .
O12 Pb2 2.612(6) 1_655
OH1 Pb2 2.498(5) 2_376
OH2 Pb3 2.346(5) 2_376
C1 C2 1.384(10) .
C1 C6 1.415(10) .
C1 C7 1.472(11) .
C2 C3 1.395(11) .
C2 C8 1.468(10) .
C3 C4 1.377(10) .
C4 C5 1.380(11) .
C4 C9 1.518(12) .
C5 C6 1.381(12) .
C10 C15 1.389(10) .
C10 C11 1.397(10) .
C10 C16 1.459(12) .
C11 C12 1.381(12) .
C11 C17 1.463(11) .
C12 C13 1.378(11) .
C13 C14 1.404(11) .
C13 C18 1.509(12) .
C14 C15 1.385(12) .
C19 C20 1.405(10) .
C19 C24 1.411(10) .
C19 C25 1.430(12) .
C20 C21 1.414(11) .
C20 C26 1.462(10) .
C21 C22 1.385(10) .
C22 C23 1.386(11) .
C22 C27 1.508(12) .
C23 C24 1.373(12) .
